data_4315460
loop_
_publ_author_name
'Rohit Singh Chauhan'
'G. Kedarnath'
'Amey Wadawale'
'Alvaro Mu\~noz-Castro'
'Ramiro Arratia-Perez'
'Vimal K. Jain'
'Wolfgang Kaim'

_publ_section_title
;
 Tellurium(0) as a Ligand: Synthesis and Characterization of
 2-Pyridyltellurolates of Platinum(II) and Structures of
 [Pt{2-Te-3-(R)C5H3N}2Te(PR'3)] (R = H or Me)
;
_journal_name_full 'Inorganic Chemistry'
_journal_page_first 4179
_journal_page_last 4185
_journal_paper_doi 10.1021/ic902347s
_journal_volume 49
_journal_year 2010
_chemical_formula_sum 'C28 H23 N2 P Pt Te3'
_chemical_formula_weight 996.34
_chemical_name_systematic
;
 ?
;
_space_group_IT_number 15
_symmetry_cell_setting monoclinic
_symmetry_Int_Tables_number 15
_symmetry_space_group_name_Hall '-C 2yc'
_symmetry_space_group_name_H-M 'C 1 2/c 1'
_atom_sites_solution_hydrogens geom
_atom_sites_solution_primary direct
_atom_sites_solution_secondary difmap
_audit_creation_method SHELXL-97
_cell_angle_alpha 90.00
_cell_angle_beta 93.850(11)
_cell_angle_gamma 90.00
_cell_formula_units_Z 8
_cell_length_a 39.040(7)
_cell_length_b 13.261(4)
_cell_length_c 11.9426(11)
_cell_measurement_reflns_used 25
_cell_measurement_temperature 298(2)
_cell_measurement_theta_max 13.4
_cell_measurement_theta_min 10.6
_cell_volume 6169(2)
_computing_cell_refinement WinAFC
_computing_data_collection WinAFC
_computing_data_reduction CrystalStructure
_computing_molecular_graphics 'Ortep-3 for windows'
_computing_publication_material 'WinGX 1.70.01'
_computing_structure_refinement 'SHELXL-97 (Sheldrick, 1997)'
_computing_structure_solution SIR92
_diffrn_ambient_temperature 298(2)
_diffrn_measured_fraction_theta_full 0.998
_diffrn_measured_fraction_theta_max 0.998
_diffrn_measurement_device_type 'Rigaku AFC7S'
_diffrn_measurement_method \w
_diffrn_radiation_monochromator graphite
_diffrn_radiation_source 'fine-focus sealed tube'
_diffrn_radiation_type MoK\a
_diffrn_radiation_wavelength 0.71069
_diffrn_reflns_av_R_equivalents 0.0324
_diffrn_reflns_av_sigmaI/netI 0.0785
_diffrn_reflns_limit_h_max 50
_diffrn_reflns_limit_h_min -50
_diffrn_reflns_limit_k_max 17
_diffrn_reflns_limit_k_min 0
_diffrn_reflns_limit_l_max 8
_diffrn_reflns_limit_l_min -15
_diffrn_reflns_number 8525
_diffrn_reflns_theta_full 27.49
_diffrn_reflns_theta_max 27.49
_diffrn_reflns_theta_min 2.72
_diffrn_standards_decay_% -1.63
_diffrn_standards_interval_count 150
_diffrn_standards_number 3
_exptl_absorpt_coefficient_mu 7.400
_exptl_absorpt_correction_T_max 0.5249
_exptl_absorpt_correction_T_min 0.1558
_exptl_absorpt_correction_type psi-scan
_exptl_absorpt_process_details '(North, Phillips & Mathews, 1968)'
_exptl_crystal_colour orange
_exptl_crystal_density_diffrn 2.146
_exptl_crystal_density_method 'not measured'
_exptl_crystal_description plate
_exptl_crystal_F_000 3632
_exptl_crystal_size_max 0.40
_exptl_crystal_size_mid 0.40
_exptl_crystal_size_min 0.10
_refine_diff_density_max 1.047
_refine_diff_density_min -1.182
_refine_diff_density_rms 0.191
_refine_ls_extinction_coef 0.000022(11)
_refine_ls_extinction_expression Fc^*^=kFc[1+0.001xFc^2^\l^3^/sin(2\q)]^-1/4^
_refine_ls_extinction_method SHELXL
_refine_ls_goodness_of_fit_ref 0.933
_refine_ls_hydrogen_treatment constr
_refine_ls_matrix_type full
_refine_ls_number_parameters 317
_refine_ls_number_reflns 7078
_refine_ls_number_restraints 0
_refine_ls_restrained_S_all 0.933
_refine_ls_R_factor_all 0.0874
_refine_ls_R_factor_gt 0.0419
_refine_ls_shift/su_max 0.002
_refine_ls_shift/su_mean 0.000
_refine_ls_structure_factor_coef Fsqd
_refine_ls_weighting_details 'calc w=1/[\s^2^(Fo^2^)+(0.0453P)^2^+0.0000P] where P=(Fo^2^+2Fc^2^)/3'
_refine_ls_weighting_scheme calc
_refine_ls_wR_factor_gt 0.0980
_refine_ls_wR_factor_ref 0.1082
_reflns_number_gt 4589
_reflns_number_total 7078
_reflns_threshold_expression >2sigma(I)
_cod_data_source_file ic902347s_si_001_1.cif
_cod_data_source_block '[Pt(Tepy)2Te(PPh3)]'
_cod_database_code 4315460

loop_
_symmetry_equiv_pos_as_xyz
'x, y, z'
'-x, y, -z+1/2'
'x+1/2, y+1/2, z'
'-x+1/2, y+1/2, -z+1/2'
'-x, -y, -z'
'x, -y, z-1/2'
'-x+1/2, -y+1/2, -z'
'x+1/2, -y+1/2, z-1/2'

loop_
_atom_site_label
_atom_site_type_symbol
_atom_site_fract_x
_atom_site_fract_y
_atom_site_fract_z
_atom_site_U_iso_or_equiv
_atom_site_adp_type
_atom_site_occupancy
_atom_site_symmetry_multiplicity
_atom_site_calc_flag
_atom_site_refinement_flags
_atom_site_disorder_assembly
_atom_site_disorder_group
Pt1 Pt 0.643152(8) 0.18579(2) 0.14203(2) 0.03852(10) Uani 1 1 d . . .
Te3 Te 0.660027(14) 0.12728(4) -0.05236(4) 0.04326(15) Uani 1 1 d . . .
Te2 Te 0.703659(15) 0.15198(5) 0.23293(5) 0.05662(18) Uani 1 1 d . . .
Te1 Te 0.579247(14) 0.20977(5) 0.07301(5) 0.05442(17) Uani 1 1 d . . .
P1 P 0.62894(5) 0.26157(16) 0.30406(17) 0.0406(5) Uani 1 1 d . . .
N1 N 0.60523(17) 0.1455(5) -0.1456(5) 0.0470(17) Uani 1 1 d . . .
C8 C 0.5818(2) 0.1166(7) 0.3552(7) 0.056(2) Uani 1 1 d . . .
H8 H 0.5997 0.0722 0.3443 0.068 Uiso 1 1 calc R . .
N2 N 0.71773(17) 0.1097(5) -0.0050(5) 0.0495(17) Uani 1 1 d . . .
C18 C 0.6574(2) 0.1660(7) 0.4990(7) 0.055(2) Uani 1 1 d . . .
H18 H 0.6396 0.1194 0.4888 0.066 Uiso 1 1 calc R . .
C12 C 0.5594(2) 0.2847(7) 0.3622(7) 0.055(2) Uani 1 1 d . . .
H12 H 0.5623 0.3540 0.3554 0.066 Uiso 1 1 calc R . .
C14 C 0.6856(2) 0.3163(7) 0.4481(7) 0.052(2) Uani 1 1 d . . .
H14 H 0.6869 0.3724 0.4017 0.062 Uiso 1 1 calc R . .
C9 C 0.5502(3) 0.0804(8) 0.3796(8) 0.071(3) Uani 1 1 d . . .
H9 H 0.5470 0.0113 0.3865 0.085 Uiso 1 1 calc R . .
C13 C 0.6586(2) 0.2480(6) 0.4278(6) 0.0432(19) Uani 1 1 d . . .
C10 C 0.5232(2) 0.1448(9) 0.3942(8) 0.067(3) Uani 1 1 d . . .
H10 H 0.5018 0.1194 0.4086 0.081 Uiso 1 1 calc R . .
C15 C 0.7104(2) 0.3034(8) 0.5342(7) 0.060(2) Uani 1 1 d . . .
H15 H 0.7282 0.3495 0.5453 0.072 Uiso 1 1 calc R . .
C11 C 0.5283(3) 0.2467(9) 0.3872(8) 0.076(3) Uani 1 1 d . . .
H11 H 0.5104 0.2906 0.3996 0.091 Uiso 1 1 calc R . .
C3 C 0.6414(3) 0.5467(7) 0.1857(8) 0.065(3) Uani 1 1 d . . .
H3 H 0.6491 0.5752 0.1209 0.078 Uiso 1 1 calc R . .
C1 C 0.6275(2) 0.3987(6) 0.2901(6) 0.0415(18) Uani 1 1 d . . .
C17 C 0.6827(3) 0.1530(8) 0.5858(7) 0.066(3) Uani 1 1 d . . .
H17 H 0.6818 0.0966 0.6317 0.079 Uiso 1 1 calc R . .
C6 C 0.6185(2) 0.4620(7) 0.3782(7) 0.058(2) Uani 1 1 d . . .
H6 H 0.6109 0.4349 0.4440 0.069 Uiso 1 1 calc R . .
C7 C 0.5869(2) 0.2210(7) 0.3467(6) 0.0443(19) Uani 1 1 d . . .
C16 C 0.7082(2) 0.2202(8) 0.6047(7) 0.066(3) Uani 1 1 d . . .
H16 H 0.7244 0.2112 0.6646 0.079 Uiso 1 1 calc R . .
C2 C 0.6389(2) 0.4418(6) 0.1942(7) 0.048(2) Uani 1 1 d . . .
H2 H 0.6449 0.4011 0.1352 0.058 Uiso 1 1 calc R . .
C25 C 0.7686(2) 0.1113(7) 0.1135(8) 0.064(3) Uani 1 1 d . . .
H25 H 0.7793 0.1162 0.1852 0.077 Uiso 1 1 calc R . .
C4 C 0.6328(3) 0.6068(8) 0.2695(9) 0.076(3) Uani 1 1 d . . .
H4 H 0.6350 0.6764 0.2630 0.091 Uiso 1 1 calc R . .
C23 C 0.6035(3) 0.1232(8) -0.2563(7) 0.068(3) Uani 1 1 d . . .
H23 H 0.6222 0.0919 -0.2856 0.082 Uiso 1 1 calc R . .
C20 C 0.5485(3) 0.2132(10) -0.1683(8) 0.089(4) Uani 1 1 d . . .
H20 H 0.5301 0.2455 -0.1382 0.107 Uiso 1 1 calc R . .
C28 C 0.7370(2) 0.0898(7) -0.0930(8) 0.061(2) Uani 1 1 d . . .
H28 H 0.7260 0.0799 -0.1636 0.073 Uiso 1 1 calc R . .
C24 C 0.7336(2) 0.1196(6) 0.0974(7) 0.051(2) Uani 1 1 d . . .
C19 C 0.57819(19) 0.1869(7) -0.1002(6) 0.049(2) Uani 1 1 d . . .
C22 C 0.5756(3) 0.1445(12) -0.3268(9) 0.109(5) Uani 1 1 d . . .
H22 H 0.5754 0.1295 -0.4030 0.131 Uiso 1 1 calc R . .
C27 C 0.7716(2) 0.0838(8) -0.0822(8) 0.069(3) Uani 1 1 d . . .
H27 H 0.7841 0.0720 -0.1445 0.083 Uiso 1 1 calc R . .
C5 C 0.6210(3) 0.5658(7) 0.3646(9) 0.069(3) Uani 1 1 d . . .
H5 H 0.6145 0.6083 0.4214 0.083 Uiso 1 1 calc R . .
C26 C 0.7879(3) 0.0954(8) 0.0217(9) 0.075(3) Uani 1 1 d . . .
H26 H 0.8117 0.0927 0.0308 0.090 Uiso 1 1 calc R . .
C21 C 0.5478(4) 0.1891(14) -0.2818(9) 0.134(7) Uani 1 1 d . . .
H21 H 0.5283 0.2033 -0.3280 0.161 Uiso 1 1 calc R . .

loop_
_atom_site_aniso_label
_atom_site_aniso_U_11
_atom_site_aniso_U_22
_atom_site_aniso_U_33
_atom_site_aniso_U_23
_atom_site_aniso_U_13
_atom_site_aniso_U_12
Pt1 0.03192(17) 0.04688(19) 0.03661(16) -0.00457(14) 0.00129(12) 0.00265(14)
Te3 0.0396(3) 0.0522(3) 0.0379(3) -0.0054(2) 0.0021(2) 0.0046(2)
Te2 0.0390(3) 0.0865(4) 0.0434(3) -0.0112(3) -0.0046(2) 0.0165(3)
Te1 0.0317(3) 0.0830(4) 0.0481(3) -0.0098(3) -0.0003(2) 0.0035(3)
P1 0.0341(11) 0.0488(12) 0.0393(10) -0.0029(9) 0.0047(8) 0.0052(9)
N1 0.040(4) 0.062(4) 0.039(3) 0.006(3) 0.002(3) -0.010(3)
C8 0.037(5) 0.069(6) 0.063(6) 0.002(5) 0.001(4) -0.002(4)
N2 0.038(4) 0.061(4) 0.049(4) -0.009(3) -0.001(3) 0.008(3)
C18 0.049(6) 0.066(6) 0.048(5) 0.002(4) -0.006(4) -0.001(4)
C12 0.040(5) 0.069(6) 0.059(5) 0.005(5) 0.013(4) 0.014(4)
C14 0.038(5) 0.067(6) 0.049(5) -0.005(4) 0.000(4) 0.005(4)
C9 0.060(7) 0.072(7) 0.080(7) 0.002(6) -0.001(5) -0.009(6)
C13 0.031(4) 0.058(5) 0.040(4) -0.005(4) 0.001(3) 0.008(4)
C10 0.040(6) 0.100(8) 0.064(6) 0.002(6) 0.010(5) -0.013(6)
C15 0.032(5) 0.086(7) 0.060(5) -0.012(5) -0.007(4) -0.002(5)
C11 0.041(6) 0.106(9) 0.081(7) 0.002(6) 0.015(5) 0.018(6)
C3 0.071(7) 0.055(6) 0.067(6) 0.005(5) -0.011(5) -0.011(5)
C1 0.036(5) 0.050(5) 0.039(4) -0.006(4) 0.001(3) 0.001(4)
C17 0.058(7) 0.083(7) 0.057(6) 0.015(5) -0.001(5) -0.001(6)
C6 0.063(6) 0.064(6) 0.047(5) -0.017(4) 0.004(4) 0.009(5)
C7 0.033(4) 0.064(5) 0.035(4) 0.002(4) -0.001(3) 0.001(4)
C16 0.043(6) 0.102(8) 0.051(5) -0.006(5) -0.010(4) 0.006(6)
C2 0.049(5) 0.051(5) 0.045(4) -0.009(4) 0.004(4) -0.002(4)
C25 0.033(5) 0.093(7) 0.065(6) -0.016(5) -0.008(4) 0.014(5)
C4 0.083(8) 0.060(6) 0.084(8) 0.003(6) -0.008(6) -0.004(6)
C23 0.053(6) 0.105(8) 0.047(5) -0.007(5) 0.004(4) -0.015(6)
C20 0.042(6) 0.166(12) 0.059(6) 0.007(7) -0.006(5) 0.029(7)
C28 0.051(6) 0.077(6) 0.056(5) -0.010(5) 0.019(4) 0.006(5)
C24 0.045(5) 0.054(5) 0.052(5) -0.005(4) -0.003(4) 0.011(4)
C19 0.019(4) 0.080(6) 0.047(4) -0.007(4) -0.008(3) 0.001(4)
C22 0.059(8) 0.209(15) 0.058(7) -0.013(8) -0.005(6) -0.005(9)
C27 0.046(6) 0.089(7) 0.075(7) -0.015(6) 0.023(5) 0.010(5)
C5 0.061(7) 0.059(6) 0.083(7) -0.036(6) -0.020(5) 0.014(5)
C26 0.045(6) 0.089(7) 0.091(7) -0.019(6) 0.010(5) 0.020(5)
C21 0.074(10) 0.27(2) 0.054(7) -0.002(10) -0.025(6) 0.011(12)

loop_
_atom_type_symbol
_atom_type_description
_atom_type_scat_dispersion_real
_atom_type_scat_dispersion_imag
_atom_type_scat_source
C C 0.0033 0.0016 'International Tables Vol C Tables 4.2.6.8 and 6.1.1.4'
H H 0.0000 0.0000 'International Tables Vol C Tables 4.2.6.8 and 6.1.1.4'
N N 0.0061 0.0033 'International Tables Vol C Tables 4.2.6.8 and 6.1.1.4'
P P 0.1023 0.0942 'International Tables Vol C Tables 4.2.6.8 and 6.1.1.4'
Te Te -0.5308 1.6751 'International Tables Vol C Tables 4.2.6.8 and 6.1.1.4'
Pt Pt -1.7033 8.3905 'International Tables Vol C Tables 4.2.6.8 and 6.1.1.4'

loop_
_geom_angle_atom_site_label_1
_geom_angle_atom_site_label_2
_geom_angle_atom_site_label_3
_geom_angle
_geom_angle_site_symmetry_1
_geom_angle_site_symmetry_3
_geom_angle_publ_flag
P1 Pt1 Te2 89.29(6) . . ?
P1 Pt1 Te3 171.40(6) . . ?
Te2 Pt1 Te3 92.56(2) . . ?
P1 Pt1 Te1 86.10(6) . . ?
Te2 Pt1 Te1 172.74(2) . . ?
Te3 Pt1 Te1 92.83(2) . . ?
N2 Te3 N1 166.1(2) . . ?
N2 Te3 Pt1 96.56(16) . . ?
N1 Te3 Pt1 96.65(16) . . ?
C24 Te2 Pt1 104.6(2) . . ?
C19 Te1 Pt1 104.6(2) . . ?
C13 P1 C1 100.7(4) . . ?
C13 P1 C7 106.2(4) . . ?
C1 P1 C7 107.2(4) . . ?
C13 P1 Pt1 117.8(3) . . ?
C1 P1 Pt1 111.6(3) . . ?
C7 P1 Pt1 112.3(3) . . ?
C19 N1 C23 119.8(7) . . ?
C19 N1 Te3 124.5(5) . . ?
C23 N1 Te3 115.1(6) . . ?
C9 C8 C7 119.6(9) . . ?
C9 C8 H8 120.2 . . ?
C7 C8 H8 120.2 . . ?
C24 N2 C28 118.6(8) . . ?
C24 N2 Te3 126.9(6) . . ?
C28 N2 Te3 114.5(6) . . ?
C13 C18 C17 120.1(9) . . ?
C13 C18 H18 119.9 . . ?
C17 C18 H18 119.9 . . ?
C11 C12 C7 120.7(9) . . ?
C11 C12 H12 119.7 . . ?
C7 C12 H12 119.7 . . ?
C15 C14 C13 122.2(9) . . ?
C15 C14 H14 118.9 . . ?
C13 C14 H14 118.9 . . ?
C8 C9 C10 121.0(10) . . ?
C8 C9 H9 119.5 . . ?
C10 C9 H9 119.5 . . ?
C18 C13 C14 117.4(7) . . ?
C18 C13 P1 121.9(6) . . ?
C14 C13 P1 120.4(6) . . ?
C11 C10 C9 119.4(9) . . ?
C11 C10 H10 120.3 . . ?
C9 C10 H10 120.3 . . ?
C14 C15 C16 118.9(9) . . ?
C14 C15 H15 120.5 . . ?
C16 C15 H15 120.5 . . ?
C12 C11 C10 120.7(10) . . ?
C12 C11 H11 119.6 . . ?
C10 C11 H11 119.6 . . ?
C4 C3 C2 121.1(10) . . ?
C4 C3 H3 119.5 . . ?
C2 C3 H3 119.5 . . ?
C2 C1 C6 119.0(8) . . ?
C2 C1 P1 118.6(6) . . ?
C6 C1 P1 122.2(6) . . ?
C16 C17 C18 121.6(9) . . ?
C16 C17 H17 119.2 . . ?
C18 C17 H17 119.2 . . ?
C5 C6 C1 118.6(9) . . ?
C5 C6 H6 120.7 . . ?
C1 C6 H6 120.7 . . ?
C12 C7 C8 118.5(8) . . ?
C12 C7 P1 124.9(7) . . ?
C8 C7 P1 116.4(6) . . ?
C17 C16 C15 119.7(8) . . ?
C17 C16 H16 120.1 . . ?
C15 C16 H16 120.1 . . ?
C1 C2 C3 120.0(8) . . ?
C1 C2 H2 120.0 . . ?
C3 C2 H2 120.0 . . ?
C24 C25 C26 119.2(9) . . ?
C24 C25 H25 120.4 . . ?
C26 C25 H25 120.4 . . ?
C3 C4 C5 119.9(10) . . ?
C3 C4 H4 120.0 . . ?
C5 C4 H4 120.0 . . ?
N1 C23 C22 123.1(10) . . ?
N1 C23 H23 118.5 . . ?
C22 C23 H23 118.5 . . ?
C21 C20 C19 117.8(10) . . ?
C21 C20 H20 121.1 . . ?
C19 C20 H20 121.1 . . ?
C27 C28 N2 122.7(9) . . ?
C27 C28 H28 118.7 . . ?
N2 C28 H28 118.7 . . ?
N2 C24 C25 121.0(8) . . ?
N2 C24 Te2 118.4(6) . . ?
C25 C24 Te2 120.5(6) . . ?
N1 C19 C20 120.4(8) . . ?
N1 C19 Te1 119.9(5) . . ?
C20 C19 Te1 119.7(7) . . ?
C23 C22 C21 117.8(11) . . ?
C23 C22 H22 121.1 . . ?
C21 C22 H22 121.1 . . ?
C28 C27 C26 118.8(9) . . ?
C28 C27 H27 120.6 . . ?
C26 C27 H27 120.6 . . ?
C4 C5 C6 121.4(9) . . ?
C4 C5 H5 119.3 . . ?
C6 C5 H5 119.3 . . ?
C27 C26 C25 119.5(9) . . ?
C27 C26 H26 120.2 . . ?
C25 C26 H26 120.2 . . ?
C22 C21 C20 121.0(11) . . ?
C22 C21 H21 119.5 . . ?
C20 C21 H21 119.5 . . ?

loop_
_geom_bond_atom_site_label_1
_geom_bond_atom_site_label_2
_geom_bond_distance
_geom_bond_site_symmetry_2
_geom_bond_publ_flag
Pt1 P1 2.282(2) . ?
Pt1 Te2 2.5720(7) . ?
Pt1 Te3 2.5752(6) . ?
Pt1 Te1 2.5940(7) . ?
Te3 N2 2.297(7) . ?
Te3 N1 2.357(7) . ?
Te2 C24 2.103(9) . ?
Te1 C19 2.088(8) . ?
P1 C13 1.825(8) . ?
P1 C1 1.827(8) . ?
P1 C7 1.833(8) . ?
N1 C19 1.337(10) . ?
N1 C23 1.353(10) . ?
C8 C9 1.373(12) . ?
C8 C7 1.403(12) . ?
C8 H8 0.9300 . ?
N2 C24 1.339(10) . ?
N2 C28 1.360(10) . ?
C18 C13 1.383(11) . ?
C18 C17 1.393(11) . ?
C18 H18 0.9300 . ?
C12 C11 1.367(13) . ?
C12 C7 1.386(11) . ?
C12 H12 0.9300 . ?
C14 C15 1.373(11) . ?
C14 C13 1.399(11) . ?
C14 H14 0.9300 . ?
C9 C10 1.375(13) . ?
C9 H9 0.9300 . ?
C10 C11 1.370(14) . ?
C10 H10 0.9300 . ?
C15 C16 1.394(13) . ?
C15 H15 0.9300 . ?
C11 H11 0.9300 . ?
C3 C4 1.339(13) . ?
C3 C2 1.399(11) . ?
C3 H3 0.9300 . ?
C1 C2 1.380(10) . ?
C1 C6 1.409(10) . ?
C17 C16 1.347(13) . ?
C17 H17 0.9300 . ?
C6 C5 1.391(13) . ?
C6 H6 0.9300 . ?
C16 H16 0.9300 . ?
C2 H2 0.9300 . ?
C25 C24 1.373(11) . ?
C25 C26 1.386(12) . ?
C25 H25 0.9300 . ?
C4 C5 1.368(14) . ?
C4 H4 0.9300 . ?
C23 C22 1.360(14) . ?
C23 H23 0.9300 . ?
C20 C21 1.392(15) . ?
C20 C19 1.414(11) . ?
C20 H20 0.9300 . ?
C28 C27 1.349(12) . ?
C28 H28 0.9300 . ?
C22 C21 1.376(18) . ?
C22 H22 0.9300 . ?
C27 C26 1.364(13) . ?
C27 H27 0.9300 . ?
C5 H5 0.9300 . ?
C26 H26 0.9300 . ?
C21 H21 0.9300 . ?

loop_
_geom_torsion_atom_site_label_1
_geom_torsion_atom_site_label_2
_geom_torsion_atom_site_label_3
_geom_torsion_atom_site_label_4
_geom_torsion
_geom_torsion_site_symmetry_1
_geom_torsion_site_symmetry_2
_geom_torsion_site_symmetry_3
_geom_torsion_site_symmetry_4
_geom_torsion_publ_flag
P1 Pt1 Te3 N2 94.9(4) . . . . ?
Te2 Pt1 Te3 N2 -7.33(18) . . . . ?
Te1 Pt1 Te3 N2 177.54(18) . . . . ?
P1 Pt1 Te3 N1 -80.8(4) . . . . ?
Te2 Pt1 Te3 N1 176.97(16) . . . . ?
Te1 Pt1 Te3 N1 1.84(17) . . . . ?
P1 Pt1 Te2 C24 -162.9(2) . . . . ?
Te3 Pt1 Te2 C24 8.7(2) . . . . ?
Te1 Pt1 Te2 C24 146.5(3) . . . . ?
P1 Pt1 Te1 C19 164.7(3) . . . . ?
Te2 Pt1 Te1 C19 -144.6(3) . . . . ?
Te3 Pt1 Te1 C19 -6.8(3) . . . . ?
Te2 Pt1 P1 C13 -10.9(3) . . . . ?
Te3 Pt1 P1 C13 -113.4(5) . . . . ?
Te1 Pt1 P1 C13 163.4(3) . . . . ?
Te2 Pt1 P1 C1 104.8(3) . . . . ?
Te3 Pt1 P1 C1 2.3(5) . . . . ?
Te1 Pt1 P1 C1 -80.8(3) . . . . ?
Te2 Pt1 P1 C7 -134.7(3) . . . . ?
Te3 Pt1 P1 C7 122.8(4) . . . . ?
Te1 Pt1 P1 C7 39.7(3) . . . . ?
N2 Te3 N1 C19 -154.9(9) . . . . ?
Pt1 Te3 N1 C19 7.0(7) . . . . ?
N2 Te3 N1 C23 16.4(14) . . . . ?
Pt1 Te3 N1 C23 178.4(6) . . . . ?
N1 Te3 N2 C24 167.5(9) . . . . ?
Pt1 Te3 N2 C24 5.5(7) . . . . ?
N1 Te3 N2 C28 -10.7(14) . . . . ?
Pt1 Te3 N2 C28 -172.6(6) . . . . ?
C7 C8 C9 C10 1.1(14) . . . . ?
C17 C18 C13 C14 -0.9(12) . . . . ?
C17 C18 C13 P1 173.4(7) . . . . ?
C15 C14 C13 C18 0.6(12) . . . . ?
C15 C14 C13 P1 -173.8(7) . . . . ?
C1 P1 C13 C18 152.3(7) . . . . ?
C7 P1 C13 C18 40.7(8) . . . . ?
Pt1 P1 C13 C18 -86.1(7) . . . . ?
C1 P1 C13 C14 -33.6(7) . . . . ?
C7 P1 C13 C14 -145.2(7) . . . . ?
Pt1 P1 C13 C14 88.0(7) . . . . ?
C8 C9 C10 C11 -1.8(15) . . . . ?
C13 C14 C15 C16 -0.9(13) . . . . ?
C7 C12 C11 C10 -2.0(15) . . . . ?
C9 C10 C11 C12 2.3(16) . . . . ?
C13 P1 C1 C2 117.7(7) . . . . ?
C7 P1 C1 C2 -131.5(6) . . . . ?
Pt1 P1 C1 C2 -8.1(7) . . . . ?
C13 P1 C1 C6 -55.8(8) . . . . ?
C7 P1 C1 C6 55.0(8) . . . . ?
Pt1 P1 C1 C6 178.3(6) . . . . ?
C13 C18 C17 C16 1.7(15) . . . . ?
C2 C1 C6 C5 0.7(13) . . . . ?
P1 C1 C6 C5 174.2(7) . . . . ?
C11 C12 C7 C8 1.2(13) . . . . ?
C11 C12 C7 P1 175.8(7) . . . . ?
C9 C8 C7 C12 -0.8(13) . . . . ?
C9 C8 C7 P1 -175.8(7) . . . . ?
C13 P1 C7 C12 108.3(7) . . . . ?
C1 P1 C7 C12 1.3(8) . . . . ?
Pt1 P1 C7 C12 -121.6(7) . . . . ?
C13 P1 C7 C8 -77.0(7) . . . . ?
C1 P1 C7 C8 176.0(6) . . . . ?
Pt1 P1 C7 C8 53.0(7) . . . . ?
C18 C17 C16 C15 -2.0(15) . . . . ?
C14 C15 C16 C17 1.6(14) . . . . ?
C6 C1 C2 C3 0.3(12) . . . . ?
P1 C1 C2 C3 -173.5(7) . . . . ?
C4 C3 C2 C1 -0.2(14) . . . . ?
C2 C3 C4 C5 -0.9(16) . . . . ?
C19 N1 C23 C22 2.6(16) . . . . ?
Te3 N1 C23 C22 -169.2(10) . . . . ?
C24 N2 C28 C27 -2.9(14) . . . . ?
Te3 N2 C28 C27 175.5(8) . . . . ?
C28 N2 C24 C25 0.8(13) . . . . ?
Te3 N2 C24 C25 -177.3(7) . . . . ?
C28 N2 C24 Te2 179.4(6) . . . . ?
Te3 N2 C24 Te2 1.3(10) . . . . ?
C26 C25 C24 N2 2.0(15) . . . . ?
C26 C25 C24 Te2 -176.5(8) . . . . ?
Pt1 Te2 C24 N2 -7.5(7) . . . . ?
Pt1 Te2 C24 C25 171.0(7) . . . . ?
C23 N1 C19 C20 -3.8(14) . . . . ?
Te3 N1 C19 C20 167.2(8) . . . . ?
C23 N1 C19 Te1 174.7(7) . . . . ?
Te3 N1 C19 Te1 -14.3(10) . . . . ?
C21 C20 C19 N1 3.6(17) . . . . ?
C21 C20 C19 Te1 -174.8(10) . . . . ?
Pt1 Te1 C19 N1 13.7(7) . . . . ?
Pt1 Te1 C19 C20 -167.8(8) . . . . ?
N1 C23 C22 C21 -1(2) . . . . ?
N2 C28 C27 C26 1.9(16) . . . . ?
C3 C4 C5 C6 1.9(16) . . . . ?
C1 C6 C5 C4 -1.7(15) . . . . ?
C28 C27 C26 C25 1.1(16) . . . . ?
C24 C25 C26 C27 -3.0(16) . . . . ?
C23 C22 C21 C20 1(2) . . . . ?
C19 C20 C21 C22 -2(2) . . . . ?
